data_7132037
loop_
_publ_author_name
'Fu, Bingjie'
'Bai, Wei'
'Zhao, Yue'
'Yang, Li'
'Jiang, Wen-Feng'

_publ_section_title
;
 Fused Metallacyclopropenes from Alkynylphenols
;
_journal_name_full 'Chemical Communications'
_journal_paper_doi 10.1039/D3CC03084A
_journal_year 2023
_chemical_formula_moiety 'C44 H36 Cl2 O Os P2'
_chemical_formula_sum 'C44 H36 Cl2 O Os P2'
_chemical_formula_weight 903.77
_space_group_crystal_system monoclinic
_space_group_IT_number 4
_space_group_name_Hall 'P 2yb'
_space_group_name_H-M_alt 'P 1 21 1'
_atom_sites_solution_hydrogens geom
_atom_sites_solution_primary dual
_audit_creation_date 2023-06-26
_audit_creation_method
;
Olex2 1.5
(compiled 2022.04.07 svn.rca3783a0 for OlexSys, GUI svn.r6498)
;
_audit_update_record
;
2023-06-28 deposited with the CCDC.	2023-08-22 downloaded from the CCDC.
;
_cell_angle_alpha 90
_cell_angle_beta 97.4020(10)
_cell_angle_gamma 90
_cell_formula_units_Z 2
_cell_length_a 9.57540(10)
_cell_length_b 16.40830(10)
_cell_length_c 11.88330(10)
_cell_measurement_reflns_used 22244
_cell_measurement_temperature 100.15
_cell_measurement_theta_max 76.4400
_cell_measurement_theta_min 4.6090
_cell_volume 1851.50(3)
_computing_cell_refinement 'CrysAlisPro 1.171.41.119a (Rigaku OD, 2021)'
_computing_data_collection 'CrysAlisPro 1.171.41.119a (Rigaku OD, 2021)'
_computing_data_reduction 'CrysAlisPro 1.171.41.119a (Rigaku OD, 2021)'
_computing_molecular_graphics 'Olex2 1.5 (Dolomanov et al., 2009)'
_computing_publication_material 'Olex2 1.5 (Dolomanov et al., 2009)'
_computing_structure_refinement 'SHELXL 2018/3 (Sheldrick, 2015)'
_computing_structure_solution 'SHELXT 2018/2 (Sheldrick, 2018)'
_diffrn_ambient_temperature 100.15
_diffrn_measured_fraction_theta_full 1.000
_diffrn_measured_fraction_theta_max 0.977
_diffrn_measurement_device_type 'multiwire proportional'
_diffrn_measurement_method 'phi and omega scans'
_diffrn_radiation_monochromator graphite
_diffrn_radiation_type CuK\a
_diffrn_radiation_wavelength 1.54184
_diffrn_reflns_av_R_equivalents 0.0264
_diffrn_reflns_av_unetI/netI 0.0255
_diffrn_reflns_Laue_measured_fraction_full 1.000
_diffrn_reflns_Laue_measured_fraction_max 0.977
_diffrn_reflns_limit_h_max 10
_diffrn_reflns_limit_h_min -12
_diffrn_reflns_limit_k_max 20
_diffrn_reflns_limit_k_min -20
_diffrn_reflns_limit_l_max 14
_diffrn_reflns_limit_l_min -14
_diffrn_reflns_number 24519
_diffrn_reflns_point_group_measured_fraction_full 0.999
_diffrn_reflns_point_group_measured_fraction_max 0.952
_diffrn_reflns_theta_full 67.684
_diffrn_reflns_theta_max 76.627
_diffrn_reflns_theta_min 3.751
_exptl_absorpt_coefficient_mu 8.914
_exptl_absorpt_correction_T_max 1.00000
_exptl_absorpt_correction_T_min 0.9216
_exptl_absorpt_correction_type multi-scan
_exptl_absorpt_process_details
;
CrysAlisPro 1.171.41.119a (Rigaku Oxford Diffraction, 2021)
Empirical absorption correction using spherical harmonics,
implemented in SCALE3 ABSPACK scaling algorithm.
;
_exptl_crystal_colour brown
_exptl_crystal_density_diffrn 1.621
_exptl_crystal_description block
_exptl_crystal_F_000 896
_exptl_crystal_size_max 0.15
_exptl_crystal_size_mid 0.13
_exptl_crystal_size_min 0.11
_refine_diff_density_max 0.533
_refine_diff_density_min -0.514
_refine_diff_density_rms 0.075
_refine_ls_abs_structure_details
;
 Refined as an inversion twin.
;
_refine_ls_abs_structure_Flack -0.034(7)
_refine_ls_extinction_coef 0.00057(4)
_refine_ls_extinction_expression Fc^*^=kFc[1+0.001xFc^2^\l^3^/sin(2\q)]^-1/4^
_refine_ls_extinction_method 'SHELXL-2018/3 (Sheldrick 2018)'
_refine_ls_goodness_of_fit_ref 1.086
_refine_ls_hydrogen_treatment constr
_refine_ls_matrix_type full
_refine_ls_number_parameters 453
_refine_ls_number_reflns 7399
_refine_ls_number_restraints 7
_refine_ls_restrained_S_all 1.085
_refine_ls_R_factor_all 0.0183
_refine_ls_R_factor_gt 0.0181
_refine_ls_shift/su_max 0.001
_refine_ls_shift/su_mean 0.000
_refine_ls_structure_factor_coef Fsqd
_refine_ls_weighting_details 'w=1/[\s^2^(Fo^2^)+(0.0195P)^2^+1.5003P] where P=(Fo^2^+2Fc^2^)/3'
_refine_ls_weighting_scheme calc
_refine_ls_wR_factor_gt 0.0456
_refine_ls_wR_factor_ref 0.0457
_reflns_Friedel_coverage 0.882
_reflns_Friedel_fraction_full 0.998
_reflns_Friedel_fraction_max 0.925
_reflns_number_gt 7364
_reflns_number_total 7399
_reflns_threshold_expression 'I > 2\s(I)'
_cod_data_source_file d3cc03084a2.cif
_cod_data_source_block exp_1586_auto_pl
_cod_database_code 7132037
_shelx_shelxl_version_number 2018/3
_shelx_space_group_comment
;
The symmetry employed for this shelxl refinement is uniquely defined
by the following loop, which should always be used as a source of
symmetry information in preference to the above space-group names.
They are only intended as comments.
;
_shelx_estimated_absorpt_t_max 0.664
_shelx_estimated_absorpt_t_min 0.664
_olex2_refinement_description
;
1. Twinned data refinement
 Scales: 1.034(7)
 -0.034(7)
2. Fixed Uiso
 At 1.2 times of:
  All C(H) groups, All C(H,H) groups
3. Uiso/Uaniso restraints and constraints
C1: within 2A with sigma of 0.01 and sigma for terminal atoms of 0.01 within 2A
Uanis(C1) \\sim Ueq: with sigma of 0.01 and sigma for terminal atoms of 0.02
4. Rigid body (RIGU) restrains
 C1
 with sigma for 1-2 distances of 0.01 and sigma for 1-3 distances of 0.01
5.a Secondary CH2 refined with riding coordinates:
 C1(H1A,H1B)
5.b Aromatic/amide H refined with riding coordinates:
 C5(H5), C6(H6), C7(H7), C8(H8), C10(H10), C11(H11), C12(H12), C13(H13),
 C14(H14), C16(H16), C17(H17), C18(H18), C19(H19), C20(H20), C22(H22), C23(H23),
  C24(H24), C25(H25), C26(H26), C28(H28), C29(H29), C30(H30), C31(H31),
 C32(H32), C34(H34), C35(H35), C36(H36), C37(H37), C38(H38), C83(H83), C85(H85),
  C86(H86), C87(H87), C88(H88)
;
_olex2_submission_special_instructions 'No special instructions were received'

loop_
_space_group_symop_operation_xyz
'x, y, z'
'-x, y+1/2, -z'

loop_
_atom_site_label
_atom_site_type_symbol
_atom_site_fract_x
_atom_site_fract_y
_atom_site_fract_z
_atom_site_U_iso_or_equiv
_atom_site_adp_type
_atom_site_occupancy
_atom_site_site_symmetry_order
_atom_site_calc_flag
_atom_site_refinement_flags_posn
_atom_site_refinement_flags_adp
_atom_site_refinement_flags_occupancy
_atom_site_disorder_assembly
_atom_site_disorder_group
Os1 Os 0.30767(2) 0.02534(2) 0.15188(2) 0.00911(6) Uani 1 1 d . . . . .
Cl1 Cl 0.06654(10) 0.00089(6) 0.18407(9) 0.0153(2) Uani 1 1 d . . . . .
Cl2 Cl 0.33154(11) -0.12105(7) 0.13222(9) 0.0138(2) Uani 1 1 d . . . . .
P1 P 0.37927(10) 0.01313(8) 0.35317(8) 0.0109(3) Uani 1 1 d . . . . .
P2 P 0.25038(9) 0.03416(10) -0.05193(8) 0.0107(2) Uani 1 1 d . . . . .
O1 O 0.5186(2) 0.0190(3) 0.1288(2) 0.0121(5) Uani 1 1 d . . . . .
C1 C 0.2302(4) 0.1495(3) 0.1700(4) 0.0131(8) Uani 1 1 d . U . . .
H1A H 0.164660 0.172094 0.106398 0.016 Uiso 1 1 calc R U . . .
H1B H 0.210815 0.166803 0.246307 0.016 Uiso 1 1 calc R U . . .
C2 C 0.3715(5) 0.1395(3) 0.1531(4) 0.0129(9) Uani 1 1 d . . . . .
C3 C 0.5061(4) 0.1599(3) 0.1376(3) 0.0131(8) Uani 1 1 d . . . . .
C4 C 0.5855(4) 0.0876(3) 0.1259(4) 0.0124(8) Uani 1 1 d . . . . .
C5 C 0.7292(5) 0.0934(3) 0.1133(4) 0.0181(9) Uani 1 1 d . . . . .
H5 H 0.784633 0.045894 0.107567 0.022 Uiso 1 1 calc R U . . .
C6 C 0.7870(5) 0.1698(3) 0.1096(4) 0.0236(10) Uani 1 1 d . . . . .
H6 H 0.884157 0.174518 0.101688 0.028 Uiso 1 1 calc R U . . .
C7 C 0.7071(5) 0.2420(3) 0.1170(4) 0.0227(10) Uani 1 1 d . . . . .
H7 H 0.750698 0.293687 0.112348 0.027 Uiso 1 1 calc R U . . .
C8 C 0.5688(5) 0.2377(3) 0.1308(4) 0.0199(9) Uani 1 1 d . . . . .
H8 H 0.515066 0.285909 0.135806 0.024 Uiso 1 1 calc R U . . .
C9 C 0.1667(5) 0.1309(3) -0.0987(4) 0.0155(9) Uani 1 1 d . . . . .
C10 C 0.0199(5) 0.1345(3) -0.1280(4) 0.0191(10) Uani 1 1 d . . . . .
H10 H -0.034748 0.086047 -0.129961 0.023 Uiso 1 1 calc R U . . .
C11 C -0.0448(7) 0.2086(4) -0.1539(5) 0.0281(14) Uani 1 1 d . . . . .
H11 H -0.144157 0.210897 -0.172824 0.034 Uiso 1 1 calc R U . . .
C12 C 0.0332(6) 0.2794(3) -0.1525(4) 0.0297(12) Uani 1 1 d . . . . .
H12 H -0.012481 0.329772 -0.172248 0.036 Uiso 1 1 calc R U . . .
C13 C 0.1781(6) 0.2773(3) -0.1225(4) 0.0253(11) Uani 1 1 d . . . . .
H13 H 0.231766 0.326044 -0.120885 0.030 Uiso 1 1 calc R U . . .
C14 C 0.2443(5) 0.2029(3) -0.0946(4) 0.0192(9) Uani 1 1 d . . . . .
H14 H 0.343287 0.201390 -0.072707 0.023 Uiso 1 1 calc R U . . .
C15 C 0.4085(3) 0.0268(4) -0.1243(3) 0.0141(7) Uani 1 1 d . . . . .
C16 C 0.4453(5) 0.0836(3) -0.2027(4) 0.0196(9) Uani 1 1 d . . . . .
H16 H 0.385764 0.129074 -0.222871 0.024 Uiso 1 1 calc R U . . .
C17 C 0.5691(5) 0.0740(4) -0.2517(4) 0.0256(11) Uani 1 1 d . . . . .
H17 H 0.593711 0.113102 -0.304735 0.031 Uiso 1 1 calc R U . . .
C18 C 0.6560(5) 0.0080(3) -0.2236(4) 0.0237(13) Uani 1 1 d . . . . .
H18 H 0.740778 0.001866 -0.256433 0.028 Uiso 1 1 calc R U . . .
C19 C 0.6188(5) -0.0494(3) -0.1471(4) 0.0222(10) Uani 1 1 d . . . . .
H19 H 0.677698 -0.095311 -0.128654 0.027 Uiso 1 1 calc R U . . .
C20 C 0.4961(5) -0.0403(3) -0.0972(4) 0.0176(9) Uani 1 1 d . . . . .
H20 H 0.471867 -0.079834 -0.044664 0.021 Uiso 1 1 calc R U . . .
C21 C 0.1327(4) -0.0413(3) -0.1293(4) 0.0136(8) Uani 1 1 d . . . . .
C22 C 0.0484(5) -0.0925(3) -0.0752(4) 0.0147(9) Uani 1 1 d . . . . .
H22 H 0.051870 -0.090590 0.005021 0.018 Uiso 1 1 calc R U . . .
C23 C -0.0423(6) -0.1471(3) -0.1385(5) 0.0175(11) Uani 1 1 d . . . . .
H23 H -0.099013 -0.182986 -0.101120 0.021 Uiso 1 1 calc R U . . .
C24 C -0.0496(5) -0.1489(3) -0.2561(4) 0.0198(10) Uani 1 1 d . . . . .
H24 H -0.112310 -0.185491 -0.299040 0.024 Uiso 1 1 calc R U . . .
C25 C 0.0350(5) -0.0972(3) -0.3106(4) 0.0222(10) Uani 1 1 d . . . . .
H25 H 0.030149 -0.098317 -0.390914 0.027 Uiso 1 1 calc R U . . .
C26 C 0.1263(5) -0.0441(3) -0.2475(4) 0.0181(9) Uani 1 1 d . . . . .
H26 H 0.184911 -0.009232 -0.284833 0.022 Uiso 1 1 calc R U . . .
C27 C 0.3326(5) -0.0766(3) 0.4311(4) 0.0133(10) Uani 1 1 d . . . . .
C28 C 0.2274(5) -0.1312(3) 0.3877(4) 0.0190(9) Uani 1 1 d . . . . .
H28 H 0.176893 -0.122607 0.314454 0.023 Uiso 1 1 calc R U . . .
C29 C 0.1964(5) -0.1985(3) 0.4522(4) 0.0221(10) Uani 1 1 d . . . . .
H29 H 0.125815 -0.236071 0.421994 0.026 Uiso 1 1 calc R U . . .
C30 C 0.2679(6) -0.2109(3) 0.5600(4) 0.0226(10) Uani 1 1 d . . . . .
H30 H 0.246400 -0.256677 0.603563 0.027 Uiso 1 1 calc R U . . .
C31 C 0.3706(5) -0.1563(3) 0.6037(4) 0.0193(9) Uani 1 1 d . . . . .
H31 H 0.418960 -0.164256 0.677794 0.023 Uiso 1 1 calc R U . . .
C32 C 0.4034(5) -0.0900(3) 0.5400(4) 0.0166(9) Uani 1 1 d . . . . .
H32 H 0.474948 -0.053116 0.570570 0.020 Uiso 1 1 calc R U . . .
C33 C 0.5723(4) 0.0107(3) 0.3844(3) 0.0145(10) Uani 1 1 d . . . . .
C34 C 0.6519(5) 0.0673(3) 0.4525(4) 0.0175(9) Uani 1 1 d . . . . .
H34 H 0.606606 0.109280 0.489303 0.021 Uiso 1 1 calc R U . . .
C35 C 0.7988(5) 0.0620(3) 0.4666(4) 0.0232(10) Uani 1 1 d . . . . .
H35 H 0.853472 0.100454 0.513049 0.028 Uiso 1 1 calc R U . . .
C36 C 0.8649(5) 0.0008(3) 0.4129(4) 0.0207(10) Uani 1 1 d . . . . .
H36 H 0.964843 -0.001580 0.420459 0.025 Uiso 1 1 calc R U . . .
C37 C 0.7859(5) -0.0566(3) 0.3487(4) 0.0192(9) Uani 1 1 d . . . . .
H37 H 0.831875 -0.099518 0.314403 0.023 Uiso 1 1 calc R U . . .
C38 C 0.6398(4) -0.0525(3) 0.3333(4) 0.0147(8) Uani 1 1 d . . . . .
H38 H 0.586081 -0.092287 0.288611 0.018 Uiso 1 1 calc R U . . .
C83 C 0.2195(4) 0.0837(3) 0.5102(4) 0.0156(9) Uani 1 1 d . . . . .
H83 H 0.183371 0.030358 0.517623 0.019 Uiso 1 1 calc R U . . .
C84 C 0.3214(5) 0.0973(3) 0.4385(4) 0.0153(10) Uani 1 1 d . . . . .
C85 C 0.3236(5) 0.2398(3) 0.4906(4) 0.0212(10) Uani 1 1 d . . . . .
H85 H 0.360293 0.293203 0.484549 0.025 Uiso 1 1 calc R U . . .
C86 C 0.3723(5) 0.1763(3) 0.4281(4) 0.0167(9) Uani 1 1 d . . . . .
H86 H 0.440157 0.186849 0.378267 0.020 Uiso 1 1 calc R U . . .
C87 C 0.2226(5) 0.2256(3) 0.5612(4) 0.0221(10) Uani 1 1 d . . . . .
H87 H 0.188960 0.269162 0.603063 0.027 Uiso 1 1 calc R U . . .
C88 C 0.1703(5) 0.1475(3) 0.5709(4) 0.0200(10) Uani 1 1 d . . . . .
H88 H 0.100534 0.137605 0.619260 0.024 Uiso 1 1 calc R U . . .

loop_
_atom_site_aniso_label
_atom_site_aniso_U_11
_atom_site_aniso_U_22
_atom_site_aniso_U_33
_atom_site_aniso_U_23
_atom_site_aniso_U_13
_atom_site_aniso_U_12
Os1 0.00814(8) 0.00881(8) 0.01034(8) -0.00014(8) 0.00106(5) -0.00024(8)
Cl1 0.0101(4) 0.0175(5) 0.0191(5) -0.0017(3) 0.0045(3) -0.0009(3)
Cl2 0.0137(5) 0.0111(5) 0.0164(5) -0.0002(4) 0.0006(4) -0.0012(4)
P1 0.0101(4) 0.0105(8) 0.0118(4) -0.0003(4) 0.0007(3) -0.0014(4)
P2 0.0095(4) 0.0112(7) 0.0114(4) 0.0001(5) 0.0013(3) 0.0007(5)
O1 0.0089(11) 0.0141(15) 0.0137(11) 0.0010(16) 0.0020(9) -0.0013(16)
C1 0.012(2) 0.008(2) 0.020(2) -0.0025(16) 0.0042(16) 0.0060(16)
C2 0.011(2) 0.013(2) 0.013(2) 0.0021(17) -0.0031(16) -0.0004(17)
C3 0.016(2) 0.013(2) 0.0104(19) 0.0032(16) 0.0017(16) -0.0018(17)
C4 0.012(2) 0.015(2) 0.0100(19) -0.0002(16) 0.0012(16) -0.0023(16)
C5 0.010(2) 0.023(3) 0.020(2) -0.0006(18) 0.0000(17) 0.0015(17)
C6 0.013(2) 0.033(3) 0.025(2) -0.001(2) 0.0030(18) -0.009(2)
C7 0.022(2) 0.022(2) 0.023(2) 0.004(2) 0.0010(19) -0.011(2)
C8 0.024(2) 0.016(2) 0.019(2) -0.0016(18) -0.0013(18) -0.0025(18)
C9 0.019(2) 0.015(2) 0.013(2) -0.0005(17) 0.0016(17) 0.0059(18)
C10 0.020(2) 0.023(3) 0.014(2) 0.0002(19) 0.0024(19) 0.0053(19)
C11 0.027(3) 0.034(3) 0.022(3) 0.004(2) 0.000(2) 0.019(3)
C12 0.049(3) 0.022(3) 0.017(2) 0.000(2) 0.002(2) 0.016(2)
C13 0.046(3) 0.018(2) 0.012(2) 0.0018(18) 0.003(2) 0.005(2)
C14 0.028(2) 0.016(2) 0.013(2) 0.0013(17) 0.0008(18) 0.0011(19)
C15 0.0131(15) 0.0158(17) 0.0139(16) -0.004(3) 0.0038(12) -0.002(3)
C16 0.021(2) 0.026(2) 0.013(2) 0.0023(18) 0.0047(18) -0.0015(19)
C17 0.022(2) 0.036(3) 0.020(2) -0.001(2) 0.008(2) -0.004(2)
C18 0.016(2) 0.036(4) 0.021(2) -0.008(2) 0.0082(16) -0.0032(19)
C19 0.016(2) 0.026(3) 0.025(2) -0.007(2) 0.0035(18) 0.0035(19)
C20 0.017(2) 0.019(2) 0.017(2) -0.0052(18) 0.0038(17) -0.0004(18)
C21 0.016(2) 0.013(2) 0.012(2) -0.0033(17) 0.0009(16) 0.0040(18)
C22 0.014(2) 0.014(2) 0.016(2) -0.0029(18) 0.0005(18) 0.0021(17)
C23 0.014(3) 0.018(3) 0.021(3) 0.002(2) 0.003(2) 0.0011(19)
C24 0.016(2) 0.020(2) 0.023(2) -0.0081(19) -0.0017(18) -0.0021(18)
C25 0.027(2) 0.025(3) 0.013(2) -0.0019(18) -0.0022(18) 0.002(2)
C26 0.017(2) 0.021(2) 0.016(2) 0.0007(18) 0.0023(17) -0.0011(18)
C27 0.014(2) 0.014(2) 0.013(2) 0.0011(18) 0.0061(17) 0.0017(18)
C28 0.023(2) 0.018(2) 0.016(2) 0.0018(18) 0.0034(18) -0.0056(19)
C29 0.026(2) 0.017(2) 0.024(2) 0.0023(19) 0.0075(19) -0.0085(19)
C30 0.032(3) 0.016(2) 0.022(2) 0.007(2) 0.012(2) 0.001(2)
C31 0.024(2) 0.020(2) 0.014(2) 0.0031(18) 0.0023(18) 0.0033(19)
C32 0.016(2) 0.015(2) 0.018(2) -0.0004(17) 0.0012(17) 0.0006(17)
C33 0.0159(18) 0.013(3) 0.0157(18) 0.0041(16) 0.0051(14) -0.0023(16)
C34 0.014(2) 0.023(2) 0.015(2) -0.0041(18) 0.0015(17) -0.0019(18)
C35 0.014(2) 0.030(3) 0.024(2) -0.003(2) -0.0032(19) -0.0046(19)
C36 0.0132(19) 0.027(3) 0.022(2) 0.0043(17) 0.0019(17) -0.0003(16)
C37 0.019(2) 0.019(2) 0.020(2) 0.0044(18) 0.0038(17) 0.0028(18)
C38 0.013(2) 0.015(2) 0.015(2) 0.0034(17) -0.0031(16) 0.0003(17)
C83 0.013(2) 0.020(2) 0.014(2) -0.0003(17) 0.0017(17) -0.0013(17)
C84 0.014(2) 0.018(3) 0.013(2) 0.0011(18) -0.0016(17) -0.0016(18)
C85 0.031(3) 0.011(2) 0.021(2) -0.0031(18) 0.002(2) -0.0013(19)
C86 0.019(2) 0.016(2) 0.016(2) -0.0015(17) 0.0027(17) -0.0012(18)
C87 0.027(3) 0.019(3) 0.020(2) -0.007(2) 0.003(2) 0.005(2)
C88 0.018(2) 0.027(3) 0.016(2) 0.0001(19) 0.0026(17) 0.0039(19)

loop_
_atom_type_symbol
_atom_type_description
_atom_type_scat_dispersion_real
_atom_type_scat_dispersion_imag
_atom_type_scat_source
C C 0.0181 0.0091 'International Tables Vol C Tables 4.2.6.8 and 6.1.1.4'
H H 0.0000 0.0000 'International Tables Vol C Tables 4.2.6.8 and 6.1.1.4'
Cl Cl 0.3639 0.7018 'International Tables Vol C Tables 4.2.6.8 and 6.1.1.4'
O O 0.0492 0.0322 'International Tables Vol C Tables 4.2.6.8 and 6.1.1.4'
Os Os -4.9801 6.2216 'International Tables Vol C Tables 4.2.6.8 and 6.1.1.4'
P P 0.2955 0.4335 'International Tables Vol C Tables 4.2.6.8 and 6.1.1.4'

loop_
_geom_angle_atom_site_label_1
_geom_angle_atom_site_label_2
_geom_angle_atom_site_label_3
_geom_angle
_geom_angle_site_symmetry_1
_geom_angle_site_symmetry_3
_geom_angle_publ_flag
Cl1 Os1 Cl2 87.41(3) . . ?
P1 Os1 Cl1 89.12(3) . . ?
P1 Os1 Cl2 89.71(4) . . ?
P1 Os1 P2 176.34(4) . . ?
P2 Os1 Cl1 94.03(3) . . ?
P2 Os1 Cl2 88.56(5) . . ?
O1 Os1 Cl1 167.51(12) . . ?
O1 Os1 Cl2 80.37(12) . . ?
O1 Os1 P1 88.28(7) . . ?
O1 Os1 P2 88.25(7) . . ?
O1 Os1 C1 114.03(16) . . ?
C1 Os1 Cl1 78.26(11) . . ?
C1 Os1 Cl2 165.52(11) . . ?
C1 Os1 P1 92.09(12) . . ?
C1 Os1 P2 90.39(12) . . ?
C2 Os1 Cl1 117.22(14) . . ?
C2 Os1 Cl2 155.36(14) . . ?
C2 Os1 P1 91.34(13) . . ?
C2 Os1 P2 88.89(13) . . ?
C2 Os1 O1 75.06(18) . . ?
C2 Os1 C1 38.98(19) . . ?
C27 P1 Os1 120.90(16) . . ?
C27 P1 C33 100.7(2) . . ?
C27 P1 C84 102.4(2) . . ?
C33 P1 Os1 110.62(13) . . ?
C33 P1 C84 105.7(2) . . ?
C84 P1 Os1 114.66(16) . . ?
C9 P2 Os1 112.94(16) . . ?
C9 P2 C15 105.6(2) . . ?
C9 P2 C21 102.5(2) . . ?
C15 P2 Os1 111.73(12) . . ?
C15 P2 C21 102.1(2) . . ?
C21 P2 Os1 120.39(16) . . ?
C4 O1 Os1 116.9(3) . . ?
Os1 C1 H1A 117.6 . . ?
Os1 C1 H1B 117.6 . . ?
H1A C1 H1B 114.6 . . ?
C2 C1 Os1 62.1(2) . . ?
C2 C1 H1A 117.6 . . ?
C2 C1 H1B 117.6 . . ?
C1 C2 Os1 79.0(3) . . ?
C3 C2 Os1 121.9(4) . . ?
C3 C2 C1 159.1(5) . . ?
C2 C3 C4 109.5(4) . . ?
C2 C3 C8 129.9(4) . . ?
C8 C3 C4 120.6(4) . . ?
O1 C4 C3 116.6(4) . . ?
O1 C4 C5 123.6(4) . . ?
C5 C4 C3 119.8(4) . . ?
C4 C5 H5 121.0 . . ?
C6 C5 C4 117.9(4) . . ?
C6 C5 H5 121.0 . . ?
C5 C6 H6 118.7 . . ?
C5 C6 C7 122.5(4) . . ?
C7 C6 H6 118.7 . . ?
C6 C7 H7 119.8 . . ?
C8 C7 C6 120.4(4) . . ?
C8 C7 H7 119.8 . . ?
C3 C8 H8 120.6 . . ?
C7 C8 C3 118.8(5) . . ?
C7 C8 H8 120.6 . . ?
C10 C9 P2 119.7(4) . . ?
C14 C9 P2 120.9(3) . . ?
C14 C9 C10 119.1(4) . . ?
C9 C10 H10 120.1 . . ?
C11 C10 C9 119.8(5) . . ?
C11 C10 H10 120.1 . . ?
C10 C11 H11 119.6 . . ?
C12 C11 C10 120.8(6) . . ?
C12 C11 H11 119.6 . . ?
C11 C12 H12 119.9 . . ?
C11 C12 C13 120.2(5) . . ?
C13 C12 H12 119.9 . . ?
C12 C13 H13 120.3 . . ?
C12 C13 C14 119.5(5) . . ?
C14 C13 H13 120.3 . . ?
C9 C14 C13 120.6(5) . . ?
C9 C14 H14 119.7 . . ?
C13 C14 H14 119.7 . . ?
C16 C15 P2 124.2(4) . . ?
C16 C15 C20 119.0(4) . . ?
C20 C15 P2 116.8(4) . . ?
C15 C16 H16 119.9 . . ?
C17 C16 C15 120.3(5) . . ?
C17 C16 H16 119.9 . . ?
C16 C17 H17 119.8 . . ?
C18 C17 C16 120.4(5) . . ?
C18 C17 H17 119.8 . . ?
C17 C18 H18 120.2 . . ?
C17 C18 C19 119.6(4) . . ?
C19 C18 H18 120.2 . . ?
C18 C19 H19 119.7 . . ?
C18 C19 C20 120.6(5) . . ?
C20 C19 H19 119.7 . . ?
C15 C20 H20 119.9 . . ?
C19 C20 C15 120.1(4) . . ?
C19 C20 H20 119.9 . . ?
C22 C21 P2 122.3(3) . . ?
C22 C21 C26 119.7(4) . . ?
C26 C21 P2 118.0(3) . . ?
C21 C22 H22 120.0 . . ?
C21 C22 C23 119.9(5) . . ?
C23 C22 H22 120.0 . . ?
C22 C23 H23 119.9 . . ?
C24 C23 C22 120.2(5) . . ?
C24 C23 H23 119.9 . . ?
C23 C24 H24 120.1 . . ?
C25 C24 C23 119.9(4) . . ?
C25 C24 H24 120.1 . . ?
C24 C25 H25 120.1 . . ?
C26 C25 C24 119.8(4) . . ?
C26 C25 H25 120.1 . . ?
C21 C26 H26 119.8 . . ?
C25 C26 C21 120.4(4) . . ?
C25 C26 H26 119.8 . . ?
C28 C27 P1 122.9(4) . . ?
C28 C27 C32 118.8(4) . . ?
C32 C27 P1 118.3(4) . . ?
C27 C28 H28 120.0 . . ?
C27 C28 C29 119.9(4) . . ?
C29 C28 H28 120.0 . . ?
C28 C29 H29 119.8 . . ?
C30 C29 C28 120.5(4) . . ?
C30 C29 H29 119.8 . . ?
C29 C30 H30 120.2 . . ?
C31 C30 C29 119.7(4) . . ?
C31 C30 H30 120.2 . . ?
C30 C31 H31 119.8 . . ?
C30 C31 C32 120.4(4) . . ?
C32 C31 H31 119.8 . . ?
C27 C32 H32 119.6 . . ?
C31 C32 C27 120.8(4) . . ?
C31 C32 H32 119.6 . . ?
C34 C33 P1 124.4(3) . . ?
C34 C33 C38 119.8(4) . . ?
C38 C33 P1 115.9(3) . . ?
C33 C34 H34 120.2 . . ?
C33 C34 C35 119.7(4) . . ?
C35 C34 H34 120.2 . . ?
C34 C35 H35 119.9 . . ?
C36 C35 C34 120.2(4) . . ?
C36 C35 H35 119.9 . . ?
C35 C36 H36 120.0 . . ?
C37 C36 C35 120.0(4) . . ?
C37 C36 H36 120.0 . . ?
C36 C37 H37 119.6 . . ?
C36 C37 C38 120.9(5) . . ?
C38 C37 H37 119.6 . . ?
C33 C38 H38 120.3 . . ?
C37 C38 C33 119.5(4) . . ?
C37 C38 H38 120.3 . . ?
C84 C83 H83 119.7 . . ?
C88 C83 H83 119.7 . . ?
C88 C83 C84 120.6(5) . . ?
C83 C84 P1 120.1(4) . . ?
C83 C84 C86 118.8(5) . . ?
C86 C84 P1 121.0(4) . . ?
C86 C85 H85 119.8 . . ?
C87 C85 H85 119.8 . . ?
C87 C85 C86 120.4(5) . . ?
C84 C86 H86 119.9 . . ?
C85 C86 C84 120.2(4) . . ?
C85 C86 H86 119.9 . . ?
C85 C87 H87 120.2 . . ?
C85 C87 C88 119.7(4) . . ?
C88 C87 H87 120.2 . . ?
C83 C88 H88 119.9 . . ?
C87 C88 C83 120.3(4) . . ?
C87 C88 H88 119.9 . . ?

loop_
_geom_bond_atom_site_label_1
_geom_bond_atom_site_label_2
_geom_bond_distance
_geom_bond_site_symmetry_2
_geom_bond_publ_flag
Os1 Cl1 2.4219(9) . ?
Os1 Cl2 2.4270(11) . ?
Os1 P1 2.4101(10) . ?
Os1 P2 2.4178(9) . ?
Os1 O1 2.076(2) . ?
Os1 C1 2.189(4) . ?
Os1 C2 1.970(5) . ?
P1 C27 1.825(5) . ?
P1 C33 1.838(4) . ?
P1 C84 1.840(5) . ?
P2 C9 1.833(5) . ?
P2 C15 1.838(3) . ?
P2 C21 1.839(5) . ?
O1 C4 1.297(6) . ?
C1 H1A 0.9900 . ?
C1 H1B 0.9900 . ?
C1 C2 1.403(7) . ?
C2 C3 1.367(6) . ?
C3 C4 1.424(6) . ?
C3 C8 1.418(6) . ?
C4 C5 1.407(6) . ?
C5 H5 0.9500 . ?
C5 C6 1.374(7) . ?
C6 H6 0.9500 . ?
C6 C7 1.419(8) . ?
C7 H7 0.9500 . ?
C7 C8 1.356(7) . ?
C8 H8 0.9500 . ?
C9 C10 1.405(7) . ?
C9 C14 1.394(7) . ?
C10 H10 0.9500 . ?
C10 C11 1.382(8) . ?
C11 H11 0.9500 . ?
C11 C12 1.379(9) . ?
C12 H12 0.9500 . ?
C12 C13 1.388(8) . ?
C13 H13 0.9500 . ?
C13 C14 1.394(7) . ?
C14 H14 0.9500 . ?
C15 C16 1.396(7) . ?
C15 C20 1.397(7) . ?
C16 H16 0.9500 . ?
C16 C17 1.396(7) . ?
C17 H17 0.9500 . ?
C17 C18 1.381(7) . ?
C18 H18 0.9500 . ?
C18 C19 1.386(7) . ?
C19 H19 0.9500 . ?
C19 C20 1.391(6) . ?
C20 H20 0.9500 . ?
C21 C22 1.380(7) . ?
C21 C26 1.399(6) . ?
C22 H22 0.9500 . ?
C22 C23 1.398(7) . ?
C23 H23 0.9500 . ?
C23 C24 1.390(8) . ?
C24 H24 0.9500 . ?
C24 C25 1.389(7) . ?
C25 H25 0.9500 . ?
C25 C26 1.385(7) . ?
C26 H26 0.9500 . ?
C27 C28 1.396(7) . ?
C27 C32 1.399(7) . ?
C28 H28 0.9500 . ?
C28 C29 1.398(6) . ?
C29 H29 0.9500 . ?
C29 C30 1.388(7) . ?
C30 H30 0.9500 . ?
C30 C31 1.381(7) . ?
C31 H31 0.9500 . ?
C31 C32 1.385(7) . ?
C32 H32 0.9500 . ?
C33 C34 1.393(6) . ?
C33 C38 1.402(6) . ?
C34 H34 0.9500 . ?
C34 C35 1.398(7) . ?
C35 H35 0.9500 . ?
C35 C36 1.386(7) . ?
C36 H36 0.9500 . ?
C36 C37 1.375(7) . ?
C37 H37 0.9500 . ?
C37 C38 1.389(6) . ?
C38 H38 0.9500 . ?
C83 H83 0.9500 . ?
C83 C84 1.394(7) . ?
C83 C88 1.387(7) . ?
C84 C86 1.396(7) . ?
C85 H85 0.9500 . ?
C85 C86 1.394(7) . ?
C85 C87 1.380(7) . ?
C86 H86 0.9500 . ?
C87 H87 0.9500 . ?
C87 C88 1.386(7) . ?
C88 H88 0.9500 . ?

loop_
_geom_torsion_atom_site_label_1
_geom_torsion_atom_site_label_2
_geom_torsion_atom_site_label_3
_geom_torsion_atom_site_label_4
_geom_torsion
_geom_torsion_site_symmetry_1
_geom_torsion_site_symmetry_2
_geom_torsion_site_symmetry_3
_geom_torsion_site_symmetry_4
_geom_torsion_publ_flag
Os1 P1 C27 C28 -16.5(5) . . . . ?
Os1 P1 C27 C32 165.0(3) . . . . ?
Os1 P1 C33 C34 120.1(4) . . . . ?
Os1 P1 C33 C38 -59.0(3) . . . . ?
Os1 P1 C84 C83 110.8(4) . . . . ?
Os1 P1 C84 C86 -65.6(4) . . . . ?
Os1 P2 C9 C10 -100.6(4) . . . . ?
Os1 P2 C9 C14 72.7(4) . . . . ?
Os1 P2 C15 C16 -126.5(4) . . . . ?
Os1 P2 C15 C20 53.2(4) . . . . ?
Os1 P2 C21 C22 15.5(4) . . . . ?
Os1 P2 C21 C26 -166.8(3) . . . . ?
Os1 O1 C4 C3 -0.7(5) . . . . ?
Os1 O1 C4 C5 178.6(3) . . . . ?
Os1 C1 C2 C3 177.7(13) . . . . ?
Os1 C2 C3 C4 -2.2(5) . . . . ?
Os1 C2 C3 C8 176.9(4) . . . . ?
P1 C27 C28 C29 -179.7(4) . . . . ?
P1 C27 C32 C31 178.9(4) . . . . ?
P1 C33 C34 C35 -177.1(4) . . . . ?
P1 C33 C38 C37 177.2(3) . . . . ?
P1 C84 C86 C85 177.8(4) . . . . ?
P2 C9 C10 C11 174.4(4) . . . . ?
P2 C9 C14 C13 -175.3(4) . . . . ?
P2 C15 C16 C17 178.6(4) . . . . ?
P2 C15 C20 C19 -179.0(4) . . . . ?
P2 C21 C22 C23 178.1(4) . . . . ?
P2 C21 C26 C25 -177.2(4) . . . . ?
O1 C4 C5 C6 178.9(4) . . . . ?
C1 C2 C3 C4 -179.5(11) . . . . ?
C1 C2 C3 C8 -0.5(16) . . . . ?
C2 C3 C4 O1 1.8(5) . . . . ?
C2 C3 C4 C5 -177.6(4) . . . . ?
C2 C3 C8 C7 178.7(5) . . . . ?
C3 C4 C5 C6 -1.8(6) . . . . ?
C4 C3 C8 C7 -2.3(7) . . . . ?
C4 C5 C6 C7 -0.5(7) . . . . ?
C5 C6 C7 C8 1.4(8) . . . . ?
C6 C7 C8 C3 0.0(7) . . . . ?
C8 C3 C4 O1 -177.4(4) . . . . ?
C8 C3 C4 C5 3.2(6) . . . . ?
C9 P2 C15 C16 -3.3(5) . . . . ?
C9 P2 C15 C20 176.4(4) . . . . ?
C9 P2 C21 C22 -110.8(4) . . . . ?
C9 P2 C21 C26 66.8(4) . . . . ?
C9 C10 C11 C12 0.7(8) . . . . ?
C10 C9 C14 C13 -1.9(7) . . . . ?
C10 C11 C12 C13 -1.5(9) . . . . ?
C11 C12 C13 C14 0.6(8) . . . . ?
C12 C13 C14 C9 1.1(7) . . . . ?
C14 C9 C10 C11 1.0(7) . . . . ?
C15 P2 C9 C10 137.0(4) . . . . ?
C15 P2 C9 C14 -49.7(4) . . . . ?
C15 P2 C21 C22 139.9(4) . . . . ?
C15 P2 C21 C26 -42.4(4) . . . . ?
C15 C16 C17 C18 0.4(8) . . . . ?
C16 C15 C20 C19 0.7(7) . . . . ?
C16 C17 C18 C19 0.7(7) . . . . ?
C17 C18 C19 C20 -1.0(7) . . . . ?
C18 C19 C20 C15 0.3(7) . . . . ?
C20 C15 C16 C17 -1.1(7) . . . . ?
C21 P2 C9 C10 30.4(4) . . . . ?
C21 P2 C9 C14 -156.3(4) . . . . ?
C21 P2 C15 C16 103.5(4) . . . . ?
C21 P2 C15 C20 -76.8(4) . . . . ?
C21 C22 C23 C24 -1.2(7) . . . . ?
C22 C21 C26 C25 0.6(7) . . . . ?
C22 C23 C24 C25 1.0(8) . . . . ?
C23 C24 C25 C26 0.0(7) . . . . ?
C24 C25 C26 C21 -0.8(7) . . . . ?
C26 C21 C22 C23 0.4(7) . . . . ?
C27 P1 C33 C34 -110.9(4) . . . . ?
C27 P1 C33 C38 70.0(4) . . . . ?
C27 P1 C84 C83 -22.0(4) . . . . ?
C27 P1 C84 C86 161.6(4) . . . . ?
C27 C28 C29 C30 1.0(7) . . . . ?
C28 C27 C32 C31 0.3(7) . . . . ?
C28 C29 C30 C31 -0.1(8) . . . . ?
C29 C30 C31 C32 -0.7(7) . . . . ?
C30 C31 C32 C27 0.7(7) . . . . ?
C32 C27 C28 C29 -1.1(7) . . . . ?
C33 P1 C27 C28 -138.6(4) . . . . ?
C33 P1 C27 C32 42.9(4) . . . . ?
C33 P1 C84 C83 -127.1(4) . . . . ?
C33 P1 C84 C86 56.6(4) . . . . ?
C33 C34 C35 C36 0.0(7) . . . . ?
C34 C33 C38 C37 -1.9(6) . . . . ?
C34 C35 C36 C37 -2.2(7) . . . . ?
C35 C36 C37 C38 2.3(7) . . . . ?
C36 C37 C38 C33 -0.2(7) . . . . ?
C38 C33 C34 C35 2.0(7) . . . . ?
C83 C84 C86 C85 1.4(7) . . . . ?
C84 P1 C27 C28 112.5(4) . . . . ?
C84 P1 C27 C32 -66.0(4) . . . . ?
C84 P1 C33 C34 -4.6(4) . . . . ?
C84 P1 C33 C38 176.3(3) . . . . ?
C84 C83 C88 C87 -0.3(7) . . . . ?
C85 C87 C88 C83 0.2(7) . . . . ?
C86 C85 C87 C88 0.7(8) . . . . ?
C87 C85 C86 C84 -1.5(7) . . . . ?
C88 C83 C84 P1 -177.0(4) . . . . ?
C88 C83 C84 C86 -0.5(7) . . . . ?

loop_
_twin_individual_id
_twin_individual_mass_fraction_refined
1 1.034(7)
2 -0.034(7)
